data_4120519
loop_
_publ_author_name
'Kim, Hyun Jin'
'Ajitha, Manjaly J.'
'Lee, Yongjae'
'Ryu, Jaeyune'
'Kim, Jin'
'Lee, Yunho'
'Jung, Yousung'
'Chang, Sukbok'

_publ_section_title
;
 Hydrogen-Bond-Assisted Controlled C-H Functionalization via Adaptive
 Recognition of a Purine Directing Group.
;
_journal_issue 3
_journal_name_full 'Journal of the American Chemical Society'
_journal_page_first 1132
_journal_page_last 1140
_journal_paper_doi 10.1021/ja4118472
_journal_volume 136
_journal_year 2014
_chemical_formula_moiety 'C24 H28 Cl N4 Rh'
_chemical_formula_sum 'C24 H28 Cl N4 Rh'
_chemical_formula_weight 510.86
_chemical_name_systematic
; 
 ? 
;
_space_group_IT_number 61
_symmetry_cell_setting orthorhombic
_symmetry_space_group_name_Hall '-P 2ac 2ab'
_symmetry_space_group_name_H-M 'P b c a'
_atom_sites_solution_hydrogens geom
_atom_sites_solution_primary direct
_atom_sites_solution_secondary difmap
_audit_creation_method SHELXTL
_cell_angle_alpha 90.00
_cell_angle_beta 90.00
_cell_angle_gamma 90.00
_cell_formula_units_Z 8
_cell_length_a 13.2892(12)
_cell_length_b 18.1896(17)
_cell_length_c 18.2801(17)
_cell_measurement_reflns_used 7330
_cell_measurement_temperature 200(2)
_cell_measurement_theta_max 28.27
_cell_measurement_theta_min 2.20
_cell_volume 4418.8(7)
_computing_cell_refinement 'Bruker SMART'
_computing_data_collection 'Bruker SMART'
_computing_data_reduction 'Bruker SAINT'
_computing_molecular_graphics 'Bruker SHELXTL'
_computing_publication_material 'Bruker SHELXTL'
_computing_structure_refinement 'Bruker SHELXTL'
_computing_structure_solution 'Bruker SHELXTL'
_diffrn_ambient_temperature 200(2)
_diffrn_measured_fraction_theta_full 0.999
_diffrn_measured_fraction_theta_max 0.999
_diffrn_measurement_device_type 'CCD area detector'
_diffrn_measurement_method 'phi and omega scans'
_diffrn_radiation_monochromator graphite
_diffrn_radiation_source 'fine-focus sealed tube'
_diffrn_radiation_type MoK\a
_diffrn_radiation_wavelength 0.71073
_diffrn_reflns_av_R_equivalents 0.0556
_diffrn_reflns_av_sigmaI/netI 0.0449
_diffrn_reflns_limit_h_max 17
_diffrn_reflns_limit_h_min -14
_diffrn_reflns_limit_k_max 24
_diffrn_reflns_limit_k_min -24
_diffrn_reflns_limit_l_max 23
_diffrn_reflns_limit_l_min -24
_diffrn_reflns_number 31202
_diffrn_reflns_theta_full 28.29
_diffrn_reflns_theta_max 28.29
_diffrn_reflns_theta_min 2.20
_exptl_absorpt_coefficient_mu 0.912
_exptl_absorpt_correction_type none
_exptl_crystal_colour 'red brown'
_exptl_crystal_density_diffrn 1.536
_exptl_crystal_density_method 'not measured'
_exptl_crystal_description block
_exptl_crystal_F_000 2096
_exptl_crystal_size_max 0.37
_exptl_crystal_size_mid 0.35
_exptl_crystal_size_min 0.25
_refine_diff_density_max 1.139
_refine_diff_density_min -1.835
_refine_diff_density_rms 0.150
_refine_ls_extinction_method none
_refine_ls_goodness_of_fit_ref 1.177
_refine_ls_hydrogen_treatment constr
_refine_ls_matrix_type full
_refine_ls_number_parameters 278
_refine_ls_number_reflns 5484
_refine_ls_number_restraints 0
_refine_ls_restrained_S_all 1.177
_refine_ls_R_factor_all 0.0759
_refine_ls_R_factor_gt 0.0406
_refine_ls_shift/su_max 0.001
_refine_ls_shift/su_mean 0.000
_refine_ls_structure_factor_coef Fsqd
_refine_ls_weighting_details 'calc w=1/[\s^2^(Fo^2^)+(0.0553P)^2^+2.8877P] where P=(Fo^2^+2Fc^2^)/3'
_refine_ls_weighting_scheme calc
_refine_ls_wR_factor_gt 0.0913
_refine_ls_wR_factor_ref 0.1254
_reflns_number_gt 3678
_reflns_number_total 5484
_reflns_threshold_expression >2sigma(I)
_cod_data_source_file ja4118472_si_002.cif
_cod_data_source_block V4
_cod_depositor_comments
;
The following automatic conversions were performed:

'_symmetry_cell_setting' value 'Orthorhombic' changed to
'orthorhombic' according to
/usr/data/users/saulius/automatic-downloads/current/ACS/lib/dictionaries/cif_core.dic
dictionary named 'cif_core.dic' version 2.4.2 from 2011-04-26.

Automatic conversion script
Id: cif_fix_values 2281 2013-09-26 08:29:07Z andrius 
;
_cod_original_sg_symbol_H-M Pbca
_cod_database_code 4120519

loop_
_symmetry_equiv_pos_as_xyz
'x, y, z'
'-x+1/2, -y, z+1/2'
'-x, y+1/2, -z+1/2'
'x+1/2, -y+1/2, -z'
'-x, -y, -z'
'x-1/2, y, -z-1/2'
'x, -y-1/2, z-1/2'
'-x-1/2, y-1/2, z'

loop_
_atom_site_label
_atom_site_type_symbol
_atom_site_fract_x
_atom_site_fract_y
_atom_site_fract_z
_atom_site_U_iso_or_equiv
_atom_site_adp_type
_atom_site_occupancy
_atom_site_symmetry_multiplicity
_atom_site_calc_flag
_atom_site_refinement_flags
C1 C 0.8172(2) 0.04039(17) 0.45403(17) 0.0267(7) Uani 1 1 d .
N1 N 0.7885(2) 0.10985(14) 0.43665(14) 0.0282(6) Uani 1 1 d .
C2 C 0.7096(3) 0.14137(19) 0.4711(2) 0.0358(8) Uani 1 1 d .
H2 H 0.6911 0.1892 0.4551 0.043 Uiso 1 1 calc R
N2 N 0.6552(2) 0.11273(16) 0.52473(17) 0.0370(7) Uani 1 1 d .
C3 C 0.6842(2) 0.04441(18) 0.54170(18) 0.0299(7) Uani 1 1 d .
C4 C 0.7607(2) 0.00451(17) 0.50723(17) 0.0272(7) Uani 1 1 d .
N3 N 0.7678(2) -0.06502(16) 0.53744(15) 0.0345(6) Uani 1 1 d .
C5 C 0.6988(3) -0.06479(19) 0.58821(19) 0.0354(8) Uani 1 1 d .
H5 H 0.6867 -0.1060 0.6189 0.042 Uiso 1 1 calc R
N4 N 0.6454(2) -0.00135(16) 0.59408(16) 0.0334(7) Uani 1 1 d .
C6 C 0.5661(3) 0.0135(2) 0.64934(19) 0.0376(8) Uani 1 1 d .
H6 H 0.5629 -0.0302 0.6824 0.045 Uiso 1 1 calc R
C7 C 0.5947(3) 0.0788(2) 0.6958(2) 0.0515(11) Uani 1 1 d .
H7A H 0.6588 0.0689 0.7203 0.077 Uiso 1 1 calc R
H7B H 0.5423 0.0875 0.7325 0.077 Uiso 1 1 calc R
H7C H 0.6015 0.1224 0.6646 0.077 Uiso 1 1 calc R
C8 C 0.4648(3) 0.0206(3) 0.6133(3) 0.0639(13) Uani 1 1 d .
H8A H 0.4630 0.0658 0.5841 0.096 Uiso 1 1 calc R
H8B H 0.4123 0.0226 0.6508 0.096 Uiso 1 1 calc R
H8C H 0.4532 -0.0219 0.5814 0.096 Uiso 1 1 calc R
C9 C 0.9061(2) 0.01472(17) 0.41477(17) 0.0268(7) Uani 1 1 d .
C10 C 0.9520(3) -0.05386(18) 0.42846(19) 0.0318(7) Uani 1 1 d .
H10 H 0.9237 -0.0868 0.4632 0.038 Uiso 1 1 calc R
C11 C 1.0376(3) -0.07245(19) 0.39120(19) 0.0347(8) Uani 1 1 d .
H11 H 1.0688 -0.1186 0.3999 0.042 Uiso 1 1 calc R
C12 C 1.0790(3) -0.02404(19) 0.34080(19) 0.0334(8) Uani 1 1 d .
H12 H 1.1389 -0.0371 0.3156 0.040 Uiso 1 1 calc R
C13 C 1.0335(2) 0.04357(18) 0.32689(19) 0.0317(7) Uani 1 1 d .
H13 H 1.0620 0.0757 0.2915 0.038 Uiso 1 1 calc R
C14 C 0.9472(2) 0.06442(17) 0.36408(17) 0.0255(7) Uani 1 1 d .
Rh1 Rh 0.872395(18) 0.161332(13) 0.353602(14) 0.02561(11) Uani 1 1 d .
Cl1 Cl 0.76470(7) 0.09971(5) 0.26872(5) 0.0385(2) Uani 1 1 d .
C15 C 1.0033(3) 0.23118(19) 0.36385(19) 0.0321(7) Uani 1 1 d .
C16 C 0.9670(3) 0.23397(18) 0.29019(19) 0.0320(7) Uani 1 1 d .
C17 C 0.8689(2) 0.26819(18) 0.2925(2) 0.0334(8) Uani 1 1 d .
C18 C 0.8429(3) 0.28404(18) 0.3651(2) 0.0347(8) Uani 1 1 d .
C19 C 0.9250(3) 0.25754(17) 0.4109(2) 0.0336(8) Uani 1 1 d .
C20 C 1.1064(3) 0.2079(2) 0.3887(2) 0.0395(9) Uani 1 1 d .
H20A H 1.1375 0.1771 0.3510 0.059 Uiso 1 1 calc R
H20B H 1.1008 0.1799 0.4343 0.059 Uiso 1 1 calc R
H20C H 1.1481 0.2516 0.3969 0.059 Uiso 1 1 calc R
C21 C 1.0231(3) 0.2172(2) 0.2212(2) 0.0439(9) Uani 1 1 d .
H21A H 1.0459 0.2632 0.1988 0.066 Uiso 1 1 calc R
H21B H 0.9786 0.1912 0.1872 0.066 Uiso 1 1 calc R
H21C H 1.0814 0.1863 0.2325 0.066 Uiso 1 1 calc R
C22 C 0.8063(3) 0.2849(2) 0.2264(2) 0.0456(9) Uani 1 1 d .
H22A H 0.7349 0.2845 0.2398 0.068 Uiso 1 1 calc R
H22B H 0.8187 0.2476 0.1887 0.068 Uiso 1 1 calc R
H22C H 0.8244 0.3334 0.2073 0.068 Uiso 1 1 calc R
C23 C 0.7511(3) 0.3247(2) 0.3902(3) 0.0484(10) Uani 1 1 d .
H23A H 0.7551 0.3761 0.3742 0.073 Uiso 1 1 calc R
H23B H 0.7471 0.3229 0.4438 0.073 Uiso 1 1 calc R
H23C H 0.6909 0.3018 0.3692 0.073 Uiso 1 1 calc R
C24 C 0.9325(3) 0.2659(2) 0.4919(2) 0.0460(9) Uani 1 1 d .
H24A H 0.9790 0.2290 0.5114 0.069 Uiso 1 1 calc R
H24B H 0.8659 0.2591 0.5138 0.069 Uiso 1 1 calc R
H24C H 0.9575 0.3152 0.5036 0.069 Uiso 1 1 calc R

loop_
_atom_site_aniso_label
_atom_site_aniso_U_11
_atom_site_aniso_U_22
_atom_site_aniso_U_33
_atom_site_aniso_U_23
_atom_site_aniso_U_13
_atom_site_aniso_U_12
C1 0.0289(16) 0.0264(16) 0.0247(16) -0.0005(13) -0.0022(13) 0.0002(13)
N1 0.0299(14) 0.0301(14) 0.0246(13) 0.0019(11) 0.0025(11) 0.0020(11)
C2 0.0360(19) 0.0294(17) 0.042(2) 0.0047(15) 0.0075(16) 0.0055(15)
N2 0.0365(16) 0.0322(15) 0.0422(18) 0.0042(13) 0.0116(13) 0.0024(13)
C3 0.0313(17) 0.0291(17) 0.0292(17) 0.0004(14) 0.0001(14) -0.0034(13)
C4 0.0282(17) 0.0273(16) 0.0261(16) -0.0012(13) -0.0031(13) -0.0002(12)
N3 0.0389(16) 0.0324(15) 0.0320(15) 0.0035(13) 0.0043(13) 0.0000(12)
C5 0.044(2) 0.0283(17) 0.0335(19) 0.0026(14) -0.0005(15) -0.0059(15)
N4 0.0368(16) 0.0341(16) 0.0294(15) 0.0015(12) 0.0055(12) -0.0033(12)
C6 0.039(2) 0.039(2) 0.035(2) 0.0016(15) 0.0109(15) -0.0029(16)
C7 0.064(3) 0.043(2) 0.047(2) -0.0095(19) 0.020(2) -0.011(2)
C8 0.037(2) 0.098(4) 0.057(3) 0.008(3) 0.002(2) 0.004(2)
C9 0.0267(16) 0.0254(15) 0.0284(16) -0.0024(13) -0.0031(13) -0.0001(13)
C10 0.0344(18) 0.0261(16) 0.0350(18) -0.0010(14) -0.0023(14) 0.0008(14)
C11 0.0372(19) 0.0287(17) 0.0381(19) -0.0039(15) -0.0038(15) 0.0090(14)
C12 0.0249(17) 0.0363(19) 0.0389(19) -0.0098(15) 0.0000(14) 0.0016(14)
C13 0.0280(17) 0.0317(17) 0.0354(18) -0.0046(14) -0.0011(14) 0.0000(14)
C14 0.0257(16) 0.0203(15) 0.0304(16) -0.0011(12) -0.0041(12) 0.0029(12)
Rh1 0.02449(18) 0.02494(17) 0.02742(18) 0.00045(9) 0.00095(9) 0.00046(9)
Cl1 0.0384(5) 0.0410(5) 0.0361(5) -0.0042(4) -0.0091(4) 0.0006(4)
C15 0.0277(18) 0.0283(17) 0.0404(19) 0.0023(14) -0.0031(14) -0.0056(14)
C16 0.0312(17) 0.0267(17) 0.0380(19) 0.0070(14) 0.0048(14) -0.0044(13)
C17 0.0339(19) 0.0249(17) 0.041(2) 0.0089(15) -0.0019(15) -0.0020(13)
C18 0.0334(18) 0.0239(17) 0.047(2) -0.0048(15) 0.0028(15) 0.0033(14)
C19 0.0350(19) 0.0242(16) 0.041(2) -0.0026(14) 0.0013(15) -0.0035(14)
C20 0.0307(18) 0.039(2) 0.049(2) 0.0015(18) -0.0070(16) -0.0058(15)
C21 0.041(2) 0.049(2) 0.042(2) 0.0063(18) 0.0065(17) -0.0009(18)
C22 0.039(2) 0.049(2) 0.049(2) 0.0146(19) -0.0070(17) -0.0006(17)
C23 0.039(2) 0.039(2) 0.067(3) -0.006(2) 0.002(2) 0.0059(17)
C24 0.053(2) 0.042(2) 0.043(2) -0.0062(17) -0.0001(18) -0.0070(19)

loop_
_atom_type_symbol
_atom_type_description
_atom_type_scat_dispersion_real
_atom_type_scat_dispersion_imag
_atom_type_scat_source
C C 0.0033 0.0016 'International Tables Vol C Tables 4.2.6.8 and 6.1.1.4'
H H 0.0000 0.0000 'International Tables Vol C Tables 4.2.6.8 and 6.1.1.4'
N N 0.0061 0.0033 'International Tables Vol C Tables 4.2.6.8 and 6.1.1.4'
Cl Cl 0.1484 0.1585 'International Tables Vol C Tables 4.2.6.8 and 6.1.1.4'
Rh Rh -1.1178 0.9187 'International Tables Vol C Tables 4.2.6.8 and 6.1.1.4'

loop_
_geom_angle_atom_site_label_1
_geom_angle_atom_site_label_2
_geom_angle_atom_site_label_3
_geom_angle
N1 C1 C4 116.6(3)
N1 C1 C9 114.2(3)
C4 C1 C9 129.1(3)
C2 N1 C1 120.3(3)
C2 N1 Rh1 124.0(2)
C1 N1 Rh1 115.7(2)
N2 C2 N1 127.0(3)
N2 C2 H2 116.5
N1 C2 H2 116.5
C2 N2 C3 112.3(3)
N2 C3 N4 128.2(3)
N2 C3 C4 125.9(3)
N4 C3 C4 105.8(3)
N3 C4 C1 132.2(3)
N3 C4 C3 110.1(3)
C1 C4 C3 117.6(3)
C5 N3 C4 103.5(3)
N3 C5 N4 115.2(3)
N3 C5 H5 122.4
N4 C5 H5 122.4
C5 N4 C3 105.4(3)
C5 N4 C6 125.4(3)
C3 N4 C6 129.2(3)
N4 C6 C8 110.7(3)
N4 C6 C7 110.3(3)
C8 C6 C7 113.9(4)
N4 C6 H6 107.2
C8 C6 H6 107.2
C7 C6 H6 107.2
C6 C7 H7A 109.5
C6 C7 H7B 109.5
H7A C7 H7B 109.5
C6 C7 H7C 109.5
H7A C7 H7C 109.5
H7B C7 H7C 109.5
C6 C8 H8A 109.5
C6 C8 H8B 109.5
H8A C8 H8B 109.5
C6 C8 H8C 109.5
H8A C8 H8C 109.5
H8B C8 H8C 109.5
C14 C9 C10 121.2(3)
C14 C9 C1 115.7(3)
C10 C9 C1 123.1(3)
C11 C10 C9 119.3(3)
C11 C10 H10 120.3
C9 C10 H10 120.3
C10 C11 C12 120.2(3)
C10 C11 H11 119.9
C12 C11 H11 119.9
C11 C12 C13 120.6(3)
C11 C12 H12 119.7
C13 C12 H12 119.7
C14 C13 C12 120.7(3)
C14 C13 H13 119.6
C12 C13 H13 119.6
C13 C14 C9 118.0(3)
C13 C14 Rh1 126.6(2)
C9 C14 Rh1 115.5(2)
C14 Rh1 N1 78.77(12)
C14 Rh1 C19 119.96(13)
N1 Rh1 C19 100.52(12)
C14 Rh1 C16 107.23(13)
N1 Rh1 C16 165.39(12)
C19 Rh1 C16 64.89(13)
C14 Rh1 C15 96.19(13)
N1 Rh1 C15 128.72(12)
C19 Rh1 C15 38.74(13)
C16 Rh1 C15 38.67(13)
C14 Rh1 C17 143.99(13)
N1 Rh1 C17 137.24(12)
C19 Rh1 C17 62.93(14)
C16 Rh1 C17 38.28(12)
C15 Rh1 C17 63.29(12)
C14 Rh1 C18 157.83(13)
N1 Rh1 C18 106.19(12)
C19 Rh1 C18 38.29(13)
C16 Rh1 C18 63.25(13)
C15 Rh1 C18 63.54(13)
C17 Rh1 C18 36.09(13)
C14 Rh1 Cl1 86.99(9)
N1 Rh1 Cl1 86.69(8)
C19 Rh1 Cl1 152.90(10)
C16 Rh1 Cl1 106.67(10)
C15 Rh1 Cl1 144.45(10)
C17 Rh1 Cl1 94.06(10)
C18 Rh1 Cl1 114.61(10)
C16 C15 C19 108.0(3)
C16 C15 C20 126.9(3)
C19 C15 C20 125.1(3)
C16 C15 Rh1 70.63(19)
C19 C15 Rh1 70.41(19)
C20 C15 Rh1 126.4(2)
C15 C16 C17 106.9(3)
C15 C16 C21 128.2(3)
C17 C16 C21 124.2(3)
C15 C16 Rh1 70.71(18)
C17 C16 Rh1 73.91(19)
C21 C16 Rh1 128.1(2)
C18 C17 C16 109.8(3)
C18 C17 C22 125.9(3)
C16 C17 C22 124.3(3)
C18 C17 Rh1 73.3(2)
C16 C17 Rh1 67.82(18)
C22 C17 Rh1 126.1(3)
C17 C18 C19 107.0(3)
C17 C18 C23 126.4(4)
C19 C18 C23 126.6(3)
C17 C18 Rh1 70.64(19)
C19 C18 Rh1 66.40(18)
C23 C18 Rh1 130.7(3)
C15 C19 C18 108.0(3)
C15 C19 C24 125.6(3)
C18 C19 C24 125.9(3)
C15 C19 Rh1 70.85(19)
C18 C19 Rh1 75.3(2)
C24 C19 Rh1 125.9(2)
C15 C20 H20A 109.5
C15 C20 H20B 109.5
H20A C20 H20B 109.5
C15 C20 H20C 109.5
H20A C20 H20C 109.5
H20B C20 H20C 109.5
C16 C21 H21A 109.5
C16 C21 H21B 109.5
H21A C21 H21B 109.5
C16 C21 H21C 109.5
H21A C21 H21C 109.5
H21B C21 H21C 109.5
C17 C22 H22A 109.5
C17 C22 H22B 109.5
H22A C22 H22B 109.5
C17 C22 H22C 109.5
H22A C22 H22C 109.5
H22B C22 H22C 109.5
C18 C23 H23A 109.5
C18 C23 H23B 109.5
H23A C23 H23B 109.5
C18 C23 H23C 109.5
H23A C23 H23C 109.5
H23B C23 H23C 109.5
C19 C24 H24A 109.5
C19 C24 H24B 109.5
H24A C24 H24B 109.5
C19 C24 H24C 109.5
H24A C24 H24C 109.5
H24B C24 H24C 109.5

loop_
_geom_bond_atom_site_label_1
_geom_bond_atom_site_label_2
_geom_bond_distance
C1 N1 1.358(4)
C1 C4 1.392(4)
C1 C9 1.459(4)
N1 C2 1.351(4)
N1 Rh1 2.103(3)
C2 N2 1.325(4)
C2 H2 0.9500
N2 C3 1.337(4)
C3 N4 1.369(4)
C3 C4 1.399(5)
C4 N3 1.383(4)
N3 C5 1.305(4)
C5 N4 1.358(4)
C5 H5 0.9500
N4 C6 1.485(4)
C6 C8 1.504(6)
C6 C7 1.509(5)
C6 H6 1.0000
C7 H7A 0.9800
C7 H7B 0.9800
C7 H7C 0.9800
C8 H8A 0.9800
C8 H8B 0.9800
C8 H8C 0.9800
C9 C14 1.405(4)
C9 C10 1.411(4)
C10 C11 1.369(5)
C10 H10 0.9500
C11 C12 1.388(5)
C11 H11 0.9500
C12 C13 1.394(5)
C12 H12 0.9500
C13 C14 1.386(5)
C13 H13 0.9500
C14 Rh1 2.033(3)
Rh1 C19 2.156(3)
Rh1 C16 2.161(3)
Rh1 C15 2.162(3)
Rh1 C17 2.242(3)
Rh1 C18 2.276(3)
Rh1 Cl1 2.3901(9)
C15 C16 1.431(5)
C15 C19 1.432(5)
C15 C20 1.505(5)
C16 C17 1.445(5)
C16 C21 1.496(5)
C17 C18 1.400(5)
C17 C22 1.499(5)
C18 C19 1.458(5)
C18 C23 1.499(5)
C19 C24 1.491(5)
C20 H20A 0.9800
C20 H20B 0.9800
C20 H20C 0.9800
C21 H21A 0.9800
C21 H21B 0.9800
C21 H21C 0.9800
C22 H22A 0.9800
C22 H22B 0.9800
C22 H22C 0.9800
C23 H23A 0.9800
C23 H23B 0.9800
C23 H23C 0.9800
C24 H24A 0.9800
C24 H24B 0.9800
C24 H24C 0.9800

loop_
_geom_torsion_atom_site_label_1
_geom_torsion_atom_site_label_2
_geom_torsion_atom_site_label_3
_geom_torsion_atom_site_label_4
_geom_torsion
C4 C1 N1 C2 1.0(4)
C9 C1 N1 C2 -177.5(3)
C4 C1 N1 Rh1 -178.0(2)
C9 C1 N1 Rh1 3.5(3)
C1 N1 C2 N2 2.7(6)
Rh1 N1 C2 N2 -178.4(3)
N1 C2 N2 C3 -2.3(5)
C2 N2 C3 N4 179.8(3)
C2 N2 C3 C4 -1.7(5)
N1 C1 C4 N3 179.6(3)
C9 C1 C4 N3 -2.3(6)
N1 C1 C4 C3 -4.4(4)
C9 C1 C4 C3 173.8(3)
N2 C3 C4 N3 -178.0(3)
N4 C3 C4 N3 0.8(4)
N2 C3 C4 C1 5.1(5)
N4 C3 C4 C1 -176.1(3)
C1 C4 N3 C5 175.4(4)
C3 C4 N3 C5 -0.8(4)
C4 N3 C5 N4 0.6(4)
N3 C5 N4 C3 -0.2(4)
N3 C5 N4 C6 -177.4(3)
N2 C3 N4 C5 178.4(3)
C4 C3 N4 C5 -0.4(4)
N2 C3 N4 C6 -4.5(6)
C4 C3 N4 C6 176.7(3)
C5 N4 C6 C8 -113.3(4)
C3 N4 C6 C8 70.2(5)
C5 N4 C6 C7 119.9(4)
C3 N4 C6 C7 -56.7(5)
N1 C1 C9 C14 -1.4(4)
C4 C1 C9 C14 -179.5(3)
N1 C1 C9 C10 175.7(3)
C4 C1 C9 C10 -2.5(5)
C14 C9 C10 C11 -0.5(5)
C1 C9 C10 C11 -177.4(3)
C9 C10 C11 C12 0.4(5)
C10 C11 C12 C13 -0.7(5)
C11 C12 C13 C14 1.3(5)
C12 C13 C14 C9 -1.4(5)
C12 C13 C14 Rh1 178.2(2)
C10 C9 C14 C13 1.1(5)
C1 C9 C14 C13 178.1(3)
C10 C9 C14 Rh1 -178.6(2)
C1 C9 C14 Rh1 -1.5(4)
C13 C14 Rh1 N1 -177.1(3)
C9 C14 Rh1 N1 2.6(2)
C13 C14 Rh1 C19 -81.3(3)
C9 C14 Rh1 C19 98.3(3)
C13 C14 Rh1 C16 -10.8(3)
C9 C14 Rh1 C16 168.8(2)
C13 C14 Rh1 C15 -48.8(3)
C9 C14 Rh1 C15 130.9(2)
C13 C14 Rh1 C17 3.0(4)
C9 C14 Rh1 C17 -177.4(2)
C13 C14 Rh1 C18 -71.6(5)
C9 C14 Rh1 C18 108.0(4)
C13 C14 Rh1 Cl1 95.7(3)
C9 C14 Rh1 Cl1 -84.7(2)
C2 N1 Rh1 C14 177.6(3)
C1 N1 Rh1 C14 -3.4(2)
C2 N1 Rh1 C19 58.9(3)
C1 N1 Rh1 C19 -122.1(2)
C2 N1 Rh1 C16 61.8(6)
C1 N1 Rh1 C16 -119.2(5)
C2 N1 Rh1 C15 88.7(3)
C1 N1 Rh1 C15 -92.4(3)
C2 N1 Rh1 C17 -2.4(3)
C1 N1 Rh1 C17 176.6(2)
C2 N1 Rh1 C18 19.9(3)
C1 N1 Rh1 C18 -161.1(2)
C2 N1 Rh1 Cl1 -94.8(3)
C1 N1 Rh1 Cl1 84.2(2)
C14 Rh1 C15 C16 110.0(2)
N1 Rh1 C15 C16 -169.48(18)
C19 Rh1 C15 C16 -118.2(3)
C17 Rh1 C15 C16 -38.9(2)
C18 Rh1 C15 C16 -79.5(2)
Cl1 Rh1 C15 C16 16.5(3)
C14 Rh1 C15 C19 -131.9(2)
N1 Rh1 C15 C19 -51.3(2)
C16 Rh1 C15 C19 118.2(3)
C17 Rh1 C15 C19 79.2(2)
C18 Rh1 C15 C19 38.7(2)
Cl1 Rh1 C15 C19 134.63(18)
C14 Rh1 C15 C20 -12.2(3)
N1 Rh1 C15 C20 68.4(3)
C19 Rh1 C15 C20 119.7(4)
C16 Rh1 C15 C20 -122.1(4)
C17 Rh1 C15 C20 -161.1(4)
C18 Rh1 C15 C20 158.4(4)
Cl1 Rh1 C15 C20 -105.7(3)
C19 C15 C16 C17 4.8(4)
C20 C15 C16 C17 -172.9(3)
Rh1 C15 C16 C17 65.6(2)
C19 C15 C16 C21 175.4(3)
C20 C15 C16 C21 -2.3(6)
Rh1 C15 C16 C21 -123.8(4)
C19 C15 C16 Rh1 -60.8(2)
C20 C15 C16 Rh1 121.5(4)
C14 Rh1 C16 C15 -78.1(2)
N1 Rh1 C16 C15 34.4(5)
C19 Rh1 C16 C15 37.5(2)
C17 Rh1 C16 C15 115.0(3)
C18 Rh1 C16 C15 80.3(2)
Cl1 Rh1 C16 C15 -170.10(17)
C14 Rh1 C16 C17 167.0(2)
N1 Rh1 C16 C17 -80.6(5)
C19 Rh1 C16 C17 -77.4(2)
C15 Rh1 C16 C17 -115.0(3)
C18 Rh1 C16 C17 -34.7(2)
Cl1 Rh1 C16 C17 74.9(2)
C14 Rh1 C16 C21 45.8(3)
N1 Rh1 C16 C21 158.3(4)
C19 Rh1 C16 C21 161.4(4)
C15 Rh1 C16 C21 123.9(4)
C17 Rh1 C16 C21 -121.1(4)
C18 Rh1 C16 C21 -155.8(4)
Cl1 Rh1 C16 C21 -46.2(3)
C15 C16 C17 C18 -2.0(4)
C21 C16 C17 C18 -173.0(3)
Rh1 C16 C17 C18 61.5(2)
C15 C16 C17 C22 177.1(3)
C21 C16 C17 C22 6.1(5)
Rh1 C16 C17 C22 -119.4(3)
C15 C16 C17 Rh1 -63.4(2)
C21 C16 C17 Rh1 125.5(3)
C14 Rh1 C17 C18 -141.9(2)
N1 Rh1 C17 C18 38.2(3)
C19 Rh1 C17 C18 -37.3(2)
C16 Rh1 C17 C18 -120.3(3)
C15 Rh1 C17 C18 -81.0(2)
Cl1 Rh1 C17 C18 127.7(2)
C14 Rh1 C17 C16 -21.5(3)
N1 Rh1 C17 C16 158.51(19)
C19 Rh1 C17 C16 83.0(2)
C15 Rh1 C17 C16 39.3(2)
C18 Rh1 C17 C16 120.3(3)
Cl1 Rh1 C17 C16 -111.98(19)
C14 Rh1 C17 C22 95.6(3)
N1 Rh1 C17 C22 -84.4(4)
C19 Rh1 C17 C22 -159.9(4)
C16 Rh1 C17 C22 117.1(4)
C15 Rh1 C17 C22 156.5(4)
C18 Rh1 C17 C22 -122.5(4)
Cl1 Rh1 C17 C22 5.2(3)
C16 C17 C18 C19 -1.6(4)
C22 C17 C18 C19 179.4(3)
Rh1 C17 C18 C19 56.6(2)
C16 C17 C18 C23 174.9(3)
C22 C17 C18 C23 -4.1(6)
Rh1 C17 C18 C23 -126.9(4)
C16 C17 C18 Rh1 -58.2(2)
C22 C17 C18 Rh1 122.8(4)
C14 Rh1 C18 C17 105.8(4)
N1 Rh1 C18 C17 -154.09(19)
C19 Rh1 C18 C17 119.4(3)
C16 Rh1 C18 C17 36.8(2)
C15 Rh1 C18 C17 80.2(2)
Cl1 Rh1 C18 C17 -60.3(2)
C14 Rh1 C18 C19 -13.6(5)
N1 Rh1 C18 C19 86.5(2)
C16 Rh1 C18 C19 -82.6(2)
C15 Rh1 C18 C19 -39.2(2)
C17 Rh1 C18 C19 -119.4(3)
Cl1 Rh1 C18 C19 -179.65(18)
C14 Rh1 C18 C23 -132.4(4)
N1 Rh1 C18 C23 -32.3(4)
C19 Rh1 C18 C23 -118.8(4)
C16 Rh1 C18 C23 158.6(4)
C15 Rh1 C18 C23 -157.9(4)
C17 Rh1 C18 C23 121.8(5)
Cl1 Rh1 C18 C23 61.6(4)
C16 C15 C19 C18 -5.8(4)
C20 C15 C19 C18 171.9(3)
Rh1 C15 C19 C18 -66.7(2)
C16 C15 C19 C24 -178.0(3)
C20 C15 C19 C24 -0.3(6)
Rh1 C15 C19 C24 121.0(3)
C16 C15 C19 Rh1 60.9(2)
C20 C15 C19 Rh1 -121.3(3)
C17 C18 C19 C15 4.5(4)
C23 C18 C19 C15 -172.0(3)
Rh1 C18 C19 C15 63.8(2)
C17 C18 C19 C24 176.7(3)
C23 C18 C19 C24 0.2(6)
Rh1 C18 C19 C24 -124.0(4)
C17 C18 C19 Rh1 -59.2(2)
C23 C18 C19 Rh1 124.2(4)
C14 Rh1 C19 C15 58.7(2)
N1 Rh1 C19 C15 141.73(19)
C16 Rh1 C19 C15 -37.46(19)
C17 Rh1 C19 C15 -80.2(2)
C18 Rh1 C19 C15 -115.4(3)
Cl1 Rh1 C19 C15 -114.7(2)
C14 Rh1 C19 C18 174.1(2)
N1 Rh1 C19 C18 -102.8(2)
C16 Rh1 C19 C18 78.0(2)
C15 Rh1 C19 C18 115.4(3)
C17 Rh1 C19 C18 35.2(2)
Cl1 Rh1 C19 C18 0.7(4)
C14 Rh1 C19 C24 -61.9(4)
N1 Rh1 C19 C24 21.1(3)
C16 Rh1 C19 C24 -158.1(4)
C15 Rh1 C19 C24 -120.6(4)
C17 Rh1 C19 C24 159.2(4)
C18 Rh1 C19 C24 124.0(4)
Cl1 Rh1 C19 C24 124.7(3)
